data_1511085
loop_
_publ_author_name
'Schaefer, J.'
'Bluhm, K.'

_publ_section_title
;
 Zur Kristallstruktur von Cu2 M (B O3) O2 (M= Fe3+, Ga3+)
;
_journal_name_full 'Zeitschrift fuer Anorganische und Allgemeine Chemie'
_journal_page_first 571
_journal_page_last 575
_journal_paper_doi 10.1002/zaac.19956210414
_journal_volume 621
_journal_year 1995
_chemical_formula_sum 'B Cu2 Fe O5'
_chemical_name_systematic 'Cu2 Fe (B O3) O2'
_space_group_IT_number 14
_symmetry_space_group_name_Hall '-P 2ybc'
_symmetry_space_group_name_H-M 'P 1 21/c 1'
_cell_angle_alpha 90
_cell_angle_beta 96.66
_cell_angle_gamma 90
_cell_formula_units_Z 4
_cell_length_a 3.108
_cell_length_b 12.0026
_cell_length_c 9.459
_cell_volume 350.478
_citation_journal_id_ASTM ZAACAB
_cod_data_source_file boron0-1_184.cif
_cod_data_source_block B1Cu2Fe1O5
_cod_original_cell_volume 350.4781
_cod_original_formula_sum 'B1 Cu2 Fe1 O5'
_cod_database_code 1511085

loop_
_symmetry_equiv_pos_as_xyz
x,y,z
-x,y+1/2,-z+1/2
-x,-y,-z
x,-y-1/2,z-1/2

loop_
_atom_site_label
_atom_site_type_symbol
_atom_site_fract_x
_atom_site_fract_y
_atom_site_fract_z
_atom_site_occupancy
_atom_site_U_iso_or_equiv
Cu4 Cu+2 0.0633 0.61862 0.72931 0.2 0.0
O5 O-2 0.9051 0.2363 0.1663 1 0.0
B1 B+3 0.9597 0.3646 0.7345 1 0.0
O4 O-2 0.461 0.4192 0.1186 1 0.0
Cu2 Cu+2 0.5 0.5 0.5 1 0.0
Cu3 Cu+2 0 0.5 0 0.6 0.0
O2 O-2 0.9611 0.4612 0.6566 1 0.0
Fe4 Fe+3 0.0633 0.61862 0.72931 0.8 0.0
O3 O-2 0.0186 0.3655 0.8802 1 0.0
O1 O-2 0.5288 0.6449 0.5991 1 0.0
Cu1 Cu+2 0.45831 0.28011 0.0085 1 0.0
Fe3 Fe+3 0 0.5 0 0.4 0.0
